data_1514222
loop_
_publ_author_name
'Gong, Jun'
'Sun, Peng'
'Jiang, Nan'
'Riccio, Raffaele'
'Lauro, Gianluigi'
'Bifulco, Giuseppe'
'Li, Tie-Jun'
'Gerwick, William H'
'Zhang, Wen'

_publ_section_title
;
 New Steroids with a Rearranged Skeleton as (h)P300 Inhibitors from the
 Sponge Theonella swinhoei.
;
_journal_issue 8
_journal_name_full 'Organic letters'
_journal_page_first 2224
_journal_page_last 2227
_journal_paper_doi 10.1021/ol5007345
_journal_volume 16
_journal_year 2014
_chemical_absolute_configuration ad
_chemical_formula_sum 'C29 H46 O3'
_chemical_formula_weight 442.66
_chemical_name_systematic
; 
 ? 
;
_space_group_crystal_system hexagonal
_space_group_IT_number 169
_space_group_name_Hall 'P 61'
_space_group_name_H-M_alt 'P 61'
_symmetry_space_group_name_Hall 'P 61'
_symmetry_space_group_name_H-M 'P 61'
_atom_sites_solution_hydrogens mixed
_audit_creation_method SHELXL-2013
_cell_angle_alpha 90
_cell_angle_beta 90
_cell_angle_gamma 120
_cell_formula_units_Z 6
_cell_length_a 26.5740(4)
_cell_length_b 26.5740(4)
_cell_length_c 6.56120(10)
_cell_measurement_reflns_used 3810
_cell_measurement_temperature 140(2)
_cell_measurement_theta_max 59.81
_cell_measurement_theta_min 5.77
_cell_volume 4012.62(11)
_computing_cell_refinement 'Bruker SAINT'
_computing_data_collection 'Bruker APEX2'
_computing_data_reduction 'Bruker SAINT'
_computing_molecular_graphics 'Bruker SHELXTL'
_computing_publication_material 'Bruker SHELXTL'
_computing_structure_refinement 'SHELXL-2013 (Sheldrick, 2013)'
_computing_structure_solution 'SHELXS-97 (Sheldrick, 2008)'
_diffrn_ambient_temperature 140(2)
_diffrn_measured_fraction_theta_full 0.995
_diffrn_measured_fraction_theta_max 0.979
_diffrn_measurement_device_type 'Bruker APEX-II CCD'
_diffrn_measurement_method '\f and \w scans'
_diffrn_radiation_type CuK\a
_diffrn_radiation_wavelength 1.54178
_diffrn_reflns_av_R_equivalents 0.1243
_diffrn_reflns_av_unetI/netI 0.0676
_diffrn_reflns_Laue_measured_fraction_full 0.995
_diffrn_reflns_Laue_measured_fraction_max 0.979
_diffrn_reflns_limit_h_max 31
_diffrn_reflns_limit_h_min -31
_diffrn_reflns_limit_k_max 32
_diffrn_reflns_limit_k_min -31
_diffrn_reflns_limit_l_max 7
_diffrn_reflns_limit_l_min -6
_diffrn_reflns_number 30446
_diffrn_reflns_point_group_measured_fraction_full 0.891
_diffrn_reflns_point_group_measured_fraction_max 0.871
_diffrn_reflns_theta_full 67.679
_diffrn_reflns_theta_max 69.975
_diffrn_reflns_theta_min 5.767
_exptl_absorpt_coefficient_mu 0.531
_exptl_absorpt_correction_T_max 0.7533
_exptl_absorpt_correction_T_min 0.4105
_exptl_absorpt_correction_type multi-scan
_exptl_absorpt_process_details sadabs
_exptl_crystal_colour colourless
_exptl_crystal_density_diffrn 1.099
_exptl_crystal_F_000 1464
_exptl_crystal_size_max 0.350
_exptl_crystal_size_mid 0.050
_exptl_crystal_size_min 0.030
_platon_squeeze_details
;
;
_refine_diff_density_max 0.358
_refine_diff_density_min -0.339
_refine_diff_density_rms 0.067
_refine_ls_abs_structure_details
; 
 Flack x determined using 1068 quotients [(I+)-(I-)]/[(I+)+(I-)] 
 (Parsons and Flack (2004), Acta Cryst. A60, s61). 
;
_refine_ls_abs_structure_Flack -0.3(3)
_refine_ls_extinction_method none
_refine_ls_goodness_of_fit_ref 1.033
_refine_ls_hydrogen_treatment constr
_refine_ls_matrix_type full
_refine_ls_number_parameters 334
_refine_ls_number_reflns 4407
_refine_ls_number_restraints 155
_refine_ls_restrained_S_all 1.025
_refine_ls_R_factor_all 0.0903
_refine_ls_R_factor_gt 0.0805
_refine_ls_shift/su_max 0.028
_refine_ls_shift/su_mean 0.005
_refine_ls_structure_factor_coef Fsqd
_refine_ls_weighting_details 'w=1/[\s^2^(Fo^2^)+(0.1685P)^2^] where P=(Fo^2^+2Fc^2^)/3'
_refine_ls_weighting_scheme calc
_refine_ls_wR_factor_gt 0.2237
_refine_ls_wR_factor_ref 0.2327
_reflns_Friedel_coverage 0.626
_reflns_Friedel_fraction_full 0.766
_reflns_Friedel_fraction_max 0.740
_reflns_number_gt 3475
_reflns_number_total 4407
_reflns_threshold_expression 'I > 2\s(I)'
_cod_data_source_file ol5007345_si_001.cif
_cod_data_source_block cu_dm13654_0m
_cod_depositor_comments
;Adding full bibliography for
 ./tmp-cod-update-bibliographies-8800/cifs/1514222.cif.
;
_cod_original_cell_volume 4012.62(14)
_cod_database_code 1514222
_shelx_space_group_comment
; 
The symmetry employed for this shelxl refinement is uniquely defined 
by the following loop, which should always be used as a source of 
symmetry information in preference to the above space-group names. 
They are only intended as comments. 
;
_shelx_estimated_absorpt_t_min 0.836
_shelx_estimated_absorpt_t_max 0.984
_shelxl_version_number 2013-4

loop_
_space_group_symop_operation_xyz
'x, y, z'
'-y, x-y, z+1/3'
'-x+y, -x, z+2/3'
'-x, -y, z+1/2'
'y, -x+y, z+5/6'
'x-y, x, z+1/6'

loop_
_atom_site_label
_atom_site_type_symbol
_atom_site_fract_x
_atom_site_fract_y
_atom_site_fract_z
_atom_site_U_iso_or_equiv
_atom_site_adp_type
_atom_site_occupancy
_atom_site_site_symmetry_order
_atom_site_calc_flag
_atom_site_refinement_flags_posn
_atom_site_refinement_flags_adp
_atom_site_refinement_flags_occupancy
_atom_site_disorder_assembly
_atom_site_disorder_group
O1 O 0.63800(16) 0.28959(14) 0.9845(5) 0.0430(8) Uani 1 1 d . . . . .
H1A H 0.6617 0.3006 1.0820 0.065 Uiso 1 1 calc R U . . .
O2 O 0.61519(16) 0.08638(14) 0.5712(5) 0.0446(9) Uani 1 1 d . . . . .
H2A H 0.6009 0.0532 0.5185 0.067 Uiso 1 1 calc R U . . .
O3 O 0.55346(16) -0.01696(14) 1.3279(5) 0.0470(9) Uani 1 1 d . . . . .
C1 C 0.6909(2) 0.19901(18) 0.7134(8) 0.0412(11) Uani 1 1 d . . . . .
H1B H 0.6664 0.1882 0.5893 0.049 Uiso 1 1 calc R U . . .
H1C H 0.7305 0.2089 0.6711 0.049 Uiso 1 1 calc R U . . .
C2 C 0.6933(2) 0.25261(19) 0.8082(8) 0.0425(12) Uani 1 1 d . . . . .
H2B H 0.7224 0.2673 0.9195 0.051 Uiso 1 1 calc R U . . .
H2C H 0.7060 0.2835 0.7039 0.051 Uiso 1 1 calc R U . . .
C3 C 0.6347(2) 0.23920(18) 0.8924(8) 0.0383(11) Uani 1 1 d . . . . .
H3A H 0.6068 0.2273 0.7759 0.046 Uiso 1 1 calc R U . . .
C4 C 0.61218(19) 0.18947(18) 1.0402(7) 0.0339(10) Uani 1 1 d . . . . .
C5 C 0.60692(19) 0.13481(18) 0.9428(7) 0.0329(10) Uani 1 1 d . . . . .
H5A H 0.5800 0.1250 0.8240 0.039 Uiso 1 1 calc R U . . .
C6 C 0.5801(2) 0.08205(18) 1.0832(7) 0.0357(10) Uani 1 1 d . . . . .
H6A H 0.5977 0.0944 1.2201 0.043 Uiso 1 1 calc R U . . .
H6B H 0.5381 0.0682 1.0968 0.043 Uiso 1 1 calc R U . . .
C7 C 0.58736(19) 0.03146(18) 1.0133(7) 0.0338(10) Uani 1 1 d . . . . .
C8 C 0.62248(19) 0.03601(17) 0.8616(7) 0.0326(10) Uani 1 1 d . . . . .
C9 C 0.6529(2) 0.09134(18) 0.7340(7) 0.0354(10) Uani 1 1 d . . . . .
C10 C 0.66664(19) 0.14668(18) 0.8555(7) 0.0337(10) Uani 1 1 d . . . . .
C11 C 0.7060(2) 0.0903(2) 0.6491(9) 0.0455(12) Uani 1 1 d . . . . .
H11A H 0.7383 0.1062 0.7487 0.055 Uiso 1 1 calc R U . . .
H11B H 0.7196 0.1126 0.5205 0.055 Uiso 1 1 calc R U . . .
C12 C 0.6826(2) 0.0251(2) 0.6124(9) 0.0488(13) Uani 1 1 d . . . . .
H12A H 0.7149 0.0169 0.5995 0.059 Uiso 1 1 calc R U . . .
H12B H 0.6588 0.0120 0.4868 0.059 Uiso 1 1 calc R U . . .
C13 C 0.6447(2) -0.0058(2) 0.8039(8) 0.0429(12) Uani 1 1 d . . . . .
C14 C 0.55652(19) -0.02118(19) 1.1441(8) 0.0362(11) Uani 1 1 d . . . . .
C15 C 0.5247(2) -0.08082(19) 1.0459(8) 0.0413(11) Uani 1 1 d . . . . .
H15A H 0.4969 -0.0808 0.9456 0.050 Uiso 1 1 calc R U . . .
H15B H 0.5016 -0.1094 1.1530 0.050 Uiso 1 1 calc R U . . .
C16 C 0.5611(2) -0.1025(2) 0.9383(9) 0.0467(12) Uani 1 1 d . . . . .
H16A H 0.5351 -0.1433 0.8968 0.056 Uiso 1 1 calc R U . . .
H16B H 0.5894 -0.1021 1.0372 0.056 Uiso 1 1 calc R U . . .
C17 C 0.5944(2) -0.06780(18) 0.7502(9) 0.0465(13) Uani 1 1 d . . . . .
H17A H 0.5659 -0.0616 0.6702 0.056 Uiso 1 1 calc R U . . .
C18 C 0.6845(3) -0.0030(2) 0.9789(10) 0.0527(14) Uani 1 1 d . . . . .
H18A H 0.6999 -0.0289 0.9486 0.079 Uiso 1 1 calc R U . . .
H18B H 0.6621 -0.0154 1.1060 0.079 Uiso 1 1 calc R U . . .
H18C H 0.7167 0.0369 0.9937 0.079 Uiso 1 1 calc R U . . .
C19 C 0.7096(2) 0.1583(2) 1.0306(8) 0.0403(11) Uani 1 1 d . . . . .
H19A H 0.7469 0.1658 0.9745 0.060 Uiso 1 1 calc R U . . .
H19B H 0.6939 0.1243 1.1203 0.060 Uiso 1 1 calc R U . . .
H19C H 0.7153 0.1922 1.1086 0.060 Uiso 1 1 calc R U . . .
C20 C 0.6113(4) -0.1043(2) 0.6079(11) 0.076(2) Uani 1 1 d . . . . .
H20A H 0.6368 -0.0777 0.4978 0.092 Uiso 1 1 calc R U . . .
C21 C 0.5581(4) -0.1526(3) 0.5062(11) 0.079(2) Uani 1 1 d . . . . .
H21A H 0.5373 -0.1362 0.4339 0.118 Uiso 1 1 calc R U . . .
H21B H 0.5326 -0.1801 0.6096 0.118 Uiso 1 1 calc R U . . .
H21C H 0.5699 -0.1728 0.4089 0.118 Uiso 1 1 calc R U . . .
C22 C 0.6481(3) -0.1289(3) 0.7244(16) 0.089(3) Uani 1 1 d . . . . .
H22A H 0.6767 -0.0977 0.8138 0.106 Uiso 1 1 calc R U . . .
H22B H 0.6211 -0.1612 0.8137 0.106 Uiso 1 1 calc R U . . .
C23 C 0.6801(4) -0.1503(3) 0.5946(19) 0.125(4) Uani 1 1 d D . . . .
H23A H 0.6522 -0.1823 0.5143 0.150 Uiso 1 1 d R U . A .
H23B H 0.6982 -0.1650 0.6846 0.150 Uiso 1 1 d R U . . .
C24 C 0.7308(8) -0.1066(8) 0.464(3) 0.155(5) Uani 0.5 1 d D U P A 1
H24A H 0.7155 -0.0876 0.3814 0.186 Uiso 0.5 1 d R U P A 1
C25 C 0.7577(11) -0.1344(13) 0.337(3) 0.155(5) Uani 0.5 1 d D U P A 1
H25A H 0.7963 -0.1022 0.2910 0.186 Uiso 0.5 1 calc R U P A 1
C26 C 0.7242(15) -0.1643(12) 0.148(4) 0.174(7) Uani 0.5 1 d D U P A 1
H26A H 0.7449 -0.1804 0.0732 0.261 Uiso 0.5 1 calc R U P A 1
H26B H 0.7205 -0.1363 0.0617 0.261 Uiso 0.5 1 calc R U P A 1
H26C H 0.6855 -0.1958 0.1860 0.261 Uiso 0.5 1 calc R U P A 1
C27 C 0.7694(14) -0.1765(14) 0.457(6) 0.157(6) Uani 0.5 1 d D U P A 1
H27A H 0.7868 -0.1930 0.3671 0.235 Uiso 0.5 1 calc R U P A 1
H27B H 0.7327 -0.2078 0.5121 0.235 Uiso 0.5 1 calc R U P A 1
H27C H 0.7961 -0.1558 0.5697 0.235 Uiso 0.5 1 calc R U P A 1
C28 C 0.7824(8) -0.0637(10) 0.591(5) 0.153(6) Uani 0.5 1 d D U P A 1
H28A H 0.8126 -0.0351 0.5014 0.229 Uiso 0.5 1 calc R U P A 1
H28B H 0.7979 -0.0847 0.6677 0.229 Uiso 0.5 1 calc R U P A 1
H28C H 0.7698 -0.0438 0.6868 0.229 Uiso 0.5 1 calc R U P A 1
C24' C 0.7407(7) -0.1002(8) 0.530(3) 0.156(5) Uani 0.5 1 d D U P A 2
H24B H 0.7345 -0.0703 0.4748 0.187 Uiso 0.5 1 d R U P A 2
C25' C 0.7679(10) -0.1136(11) 0.350(3) 0.156(5) Uani 0.5 1 d D U P A 2
H25B H 0.8058 -0.0775 0.3220 0.188 Uiso 0.5 1 calc R U P A 2
C26' C 0.7347(15) -0.1308(12) 0.152(3) 0.165(7) Uani 0.5 1 d D U P A 2
H26D H 0.7253 -0.1010 0.1119 0.247 Uiso 0.5 1 calc R U P A 2
H26E H 0.6987 -0.1680 0.1697 0.247 Uiso 0.5 1 calc R U P A 2
H26F H 0.7585 -0.1347 0.0461 0.247 Uiso 0.5 1 calc R U P A 2
C27' C 0.7812(13) -0.1625(12) 0.377(6) 0.145(6) Uani 0.5 1 d D U P A 2
H27D H 0.8025 -0.1641 0.2573 0.218 Uiso 0.5 1 calc R U P A 2
H27E H 0.7448 -0.1994 0.3905 0.218 Uiso 0.5 1 calc R U P A 2
H27F H 0.8049 -0.1554 0.4992 0.218 Uiso 0.5 1 calc R U P A 2
C28' C 0.7853(8) -0.0729(12) 0.700(4) 0.161(7) Uani 0.5 1 d D U P A 2
H28D H 0.8230 -0.0448 0.6414 0.241 Uiso 0.5 1 calc R U P A 2
H28E H 0.7889 -0.1033 0.7714 0.241 Uiso 0.5 1 calc R U P A 2
H28F H 0.7727 -0.0532 0.7958 0.241 Uiso 0.5 1 calc R U P A 2
C29 C 0.6010(2) 0.1942(2) 1.2302(9) 0.0458(12) Uani 1 1 d . . . . .
H29B H 0.6071 0.2303 1.2808 0.055 Uiso 1 1 calc R U . . .
H29C H 0.5868 0.1615 1.3182 0.055 Uiso 1 1 calc R U . . .

loop_
_atom_site_aniso_label
_atom_site_aniso_U_11
_atom_site_aniso_U_22
_atom_site_aniso_U_33
_atom_site_aniso_U_23
_atom_site_aniso_U_13
_atom_site_aniso_U_12
O1 0.064(2) 0.0412(17) 0.0276(18) -0.0070(14) -0.0068(16) 0.0294(16)
O2 0.068(2) 0.0367(16) 0.0258(18) -0.0041(15) -0.0054(16) 0.0238(16)
O3 0.062(2) 0.0403(17) 0.0225(19) -0.0005(15) 0.0050(16) 0.0134(16)
C1 0.053(3) 0.031(2) 0.032(3) 0.002(2) 0.007(2) 0.016(2)
C2 0.056(3) 0.031(2) 0.034(3) 0.004(2) 0.005(2) 0.016(2)
C3 0.055(3) 0.033(2) 0.025(3) -0.0054(19) -0.009(2) 0.0200(19)
C4 0.040(2) 0.033(2) 0.026(2) -0.0009(18) -0.0057(19) 0.0151(18)
C5 0.041(2) 0.032(2) 0.023(2) -0.0065(18) -0.0034(18) 0.0157(17)
C6 0.045(2) 0.034(2) 0.021(2) -0.0002(19) 0.0051(19) 0.0150(18)
C7 0.041(2) 0.032(2) 0.020(2) -0.0042(18) -0.0029(18) 0.0120(18)
C8 0.040(2) 0.0269(19) 0.024(2) -0.0002(17) -0.0008(18) 0.0120(17)
C9 0.046(2) 0.032(2) 0.025(2) 0.0009(19) 0.004(2) 0.0166(18)
C10 0.040(2) 0.031(2) 0.025(2) 0.0010(18) 0.0025(19) 0.0141(18)
C11 0.054(3) 0.036(2) 0.040(3) 0.006(2) 0.021(2) 0.017(2)
C12 0.063(3) 0.037(2) 0.041(3) 0.002(2) 0.021(3) 0.021(2)
C13 0.056(3) 0.035(2) 0.035(3) -0.001(2) 0.009(2) 0.021(2)
C14 0.040(2) 0.033(2) 0.024(3) -0.0003(19) 0.0024(19) 0.0098(18)
C15 0.050(3) 0.030(2) 0.029(3) -0.003(2) 0.003(2) 0.0082(19)
C16 0.064(3) 0.034(2) 0.035(3) -0.001(2) 0.005(3) 0.019(2)
C17 0.067(3) 0.028(2) 0.038(3) -0.001(2) 0.012(3) 0.019(2)
C18 0.063(3) 0.048(3) 0.053(4) 0.001(3) 0.000(3) 0.032(3)
C19 0.039(2) 0.039(2) 0.036(3) -0.008(2) -0.008(2) 0.0141(19)
C20 0.126(6) 0.035(3) 0.052(4) 0.003(3) 0.045(4) 0.028(3)
C21 0.143(7) 0.051(3) 0.042(4) -0.011(3) 0.000(4) 0.048(4)
C22 0.085(5) 0.047(3) 0.131(8) -0.005(4) 0.029(5) 0.030(3)
C23 0.144(8) 0.061(4) 0.160(11) -0.003(6) 0.058(8) 0.044(5)
C24 0.160(8) 0.139(9) 0.192(12) 0.044(8) 0.080(8) 0.095(7)
C25 0.161(8) 0.139(9) 0.194(12) 0.042(8) 0.078(7) 0.097(7)
C26 0.170(10) 0.153(11) 0.207(13) 0.050(11) 0.059(10) 0.087(10)
C27 0.163(10) 0.139(10) 0.198(14) 0.030(10) 0.078(10) 0.098(9)
C28 0.152(9) 0.135(10) 0.194(13) 0.047(9) 0.082(9) 0.089(8)
C24' 0.160(8) 0.140(9) 0.193(12) 0.044(8) 0.079(8) 0.094(7)
C25' 0.161(8) 0.140(9) 0.195(12) 0.043(8) 0.077(7) 0.095(7)
C26' 0.170(10) 0.140(11) 0.203(13) 0.044(11) 0.059(10) 0.091(10)
C27' 0.160(10) 0.129(10) 0.191(14) 0.040(10) 0.076(10) 0.106(9)
C28' 0.152(10) 0.142(11) 0.193(14) 0.049(10) 0.077(10) 0.078(9)
C29 0.062(3) 0.038(2) 0.034(3) -0.001(2) 0.013(2) 0.023(2)

loop_
_atom_type_symbol
_atom_type_description
_atom_type_scat_dispersion_real
_atom_type_scat_dispersion_imag
_atom_type_scat_source
C C 0.0181 0.0091 'International Tables Vol C Tables 4.2.6.8 and 6.1.1.4'
H H 0.0000 0.0000 'International Tables Vol C Tables 4.2.6.8 and 6.1.1.4'
O O 0.0492 0.0322 'International Tables Vol C Tables 4.2.6.8 and 6.1.1.4'

loop_
_geom_angle_atom_site_label_1
_geom_angle_atom_site_label_2
_geom_angle_atom_site_label_3
_geom_angle
C3 O1 H1A 109.5
C9 O2 H2A 109.5
C10 C1 C2 113.8(4)
C10 C1 H1B 108.8
C2 C1 H1B 108.8
C10 C1 H1C 108.8
C2 C1 H1C 108.8
H1B C1 H1C 107.7
C3 C2 C1 111.7(4)
C3 C2 H2B 109.3
C1 C2 H2B 109.3
C3 C2 H2C 109.3
C1 C2 H2C 109.3
H2B C2 H2C 107.9
O1 C3 C4 111.2(4)
O1 C3 C2 111.0(4)
C4 C3 C2 110.7(4)
O1 C3 H3A 107.9
C4 C3 H3A 107.9
C2 C3 H3A 107.9
C29 C4 C3 122.9(4)
C29 C4 C5 125.1(4)
C3 C4 C5 111.9(4)
C6 C5 C4 113.6(4)
C6 C5 C10 111.6(4)
C4 C5 C10 111.1(3)
C6 C5 H5A 106.7
C4 C5 H5A 106.7
C10 C5 H5A 106.7
C7 C6 C5 115.0(4)
C7 C6 H6A 108.5
C5 C6 H6A 108.5
C7 C6 H6B 108.5
C5 C6 H6B 108.5
H6A C6 H6B 107.5
C8 C7 C14 123.3(4)
C8 C7 C6 122.6(4)
C14 C7 C6 113.8(4)
C7 C8 C9 120.6(4)
C7 C8 C13 128.5(4)
C9 C8 C13 110.4(4)
O2 C9 C8 108.2(4)
O2 C9 C11 109.8(4)
C8 C9 C11 103.4(4)
O2 C9 C10 107.1(3)
C8 C9 C10 113.1(4)
C11 C9 C10 115.1(4)
C1 C10 C19 110.0(4)
C1 C10 C9 110.1(4)
C19 C10 C9 112.0(4)
C1 C10 C5 109.3(4)
C19 C10 C5 110.0(4)
C9 C10 C5 105.3(3)
C9 C11 C12 102.7(4)
C9 C11 H11A 111.2
C12 C11 H11A 111.2
C9 C11 H11B 111.2
C12 C11 H11B 111.2
H11A C11 H11B 109.1
C11 C12 C13 104.9(4)
C11 C12 H12A 110.8
C13 C12 H12A 110.8
C11 C12 H12B 110.8
C13 C12 H12B 110.8
H12A C12 H12B 108.8
C18 C13 C8 106.5(4)
C18 C13 C17 115.1(4)
C8 C13 C17 112.5(4)
C18 C13 C12 109.2(4)
C8 C13 C12 101.4(4)
C17 C13 C12 111.2(4)
O3 C14 C7 121.0(4)
O3 C14 C15 119.3(4)
C7 C14 C15 119.6(4)
C14 C15 C16 117.6(4)
C14 C15 H15A 107.9
C16 C15 H15A 107.9
C14 C15 H15B 107.9
C16 C15 H15B 107.9
H15A C15 H15B 107.2
C15 C16 C17 115.6(4)
C15 C16 H16A 108.4
C17 C16 H16A 108.4
C15 C16 H16B 108.4
C17 C16 H16B 108.4
H16A C16 H16B 107.4
C16 C17 C13 112.8(4)
C16 C17 C20 111.6(4)
C13 C17 C20 115.5(5)
C16 C17 H17A 105.3
C13 C17 H17A 105.3
C20 C17 H17A 105.3
C13 C18 H18A 109.5
C13 C18 H18B 109.5
H18A C18 H18B 109.5
C13 C18 H18C 109.5
H18A C18 H18C 109.5
H18B C18 H18C 109.5
C10 C19 H19A 109.5
C10 C19 H19B 109.5
H19A C19 H19B 109.5
C10 C19 H19C 109.5
H19A C19 H19C 109.5
H19B C19 H19C 109.5
C21 C20 C17 110.7(6)
C21 C20 C22 111.4(5)
C17 C20 C22 112.8(6)
C21 C20 H20A 107.2
C17 C20 H20A 107.2
C22 C20 H20A 107.2
C20 C21 H21A 109.5
C20 C21 H21B 109.5
H21A C21 H21B 109.5
C20 C21 H21C 109.5
H21A C21 H21C 109.5
H21B C21 H21C 109.5
C23 C22 C20 117.2(9)
C23 C22 H22A 108.0
C20 C22 H22A 108.0
C23 C22 H22B 108.0
C20 C22 H22B 108.0
H22A C22 H22B 107.3
C22 C23 C24 118.8(9)
C22 C23 C24' 111.9(9)
C22 C23 H23A 108.3
C24 C23 H23A 111.4
C24' C23 H23A 128.5
C22 C23 H23B 107.4
C24 C23 H23B 102.8
C24' C23 H23B 90.0
H23A C23 H23B 107.4
C25 C24 C28 101(2)
C25 C24 C23 113.1(10)
C28 C24 C23 112.6(13)
C25 C24 H24A 111.9
C28 C24 H24A 112.1
C23 C24 H24A 105.8
C26 C25 C24 114.6(11)
C26 C25 C27 109(3)
C24 C25 C27 113.3(10)
C26 C25 H25A 106.5
C24 C25 H25A 106.6
C27 C25 H25A 106.6
C25 C26 H26A 109.5
C25 C26 H26B 109.5
H26A C26 H26B 109.5
C25 C26 H26C 109.4
H26A C26 H26C 109.5
H26B C26 H26C 109.5
C25 C27 H27A 109.5
C25 C27 H27B 109.5
H27A C27 H27B 109.5
C25 C27 H27C 109.5
H27A C27 H27C 109.5
H27B C27 H27C 109.5
C24 C28 H28A 109.5
C24 C28 H28B 109.5
H28A C28 H28B 109.5
C24 C28 H28C 109.5
H28A C28 H28C 109.5
H28B C28 H28C 109.5
C25' C24' C28' 109.4(19)
C25' C24' C23 115.1(10)
C28' C24' C23 115.9(13)
C25' C24' H24B 101.6
C28' C24' H24B 107.3
C23 C24' H24B 106.2
C26' C25' C24' 117.8(11)
C26' C25' C27' 101(2)
C24' C25' C27' 117.0(11)
C26' C25' H25B 106.8
C24' C25' H25B 106.7
C27' C25' H25B 106.8
C25' C26' H26D 109.4
C25' C26' H26E 109.5
H26D C26' H26E 109.5
C25' C26' H26F 109.5
H26D C26' H26F 109.5
H26E C26' H26F 109.5
C25' C27' H27D 109.5
C25' C27' H27E 109.5
H27D C27' H27E 109.5
C25' C27' H27F 109.4
H27D C27' H27F 109.5
H27E C27' H27F 109.5
C24' C28' H28D 109.5
C24' C28' H28E 109.5
H28D C28' H28E 109.5
C24' C28' H28F 109.5
H28D C28' H28F 109.5
H28E C28' H28F 109.5
C4 C29 H29B 120.0
C4 C29 H29C 120.0
H29B C29 H29C 120.0

loop_
_geom_bond_atom_site_label_1
_geom_bond_atom_site_label_2
_geom_bond_distance
O1 C3 1.432(5)
O1 H1A 0.8400
O2 C9 1.426(6)
O2 H2A 0.8400
O3 C14 1.217(6)
C1 C10 1.524(6)
C1 C2 1.525(6)
C1 H1B 0.9900
C1 H1C 0.9900
C2 C3 1.517(7)
C2 H2B 0.9900
C2 H2C 0.9900
C3 C4 1.501(6)
C3 H3A 1.0000
C4 C29 1.302(7)
C4 C5 1.528(6)
C5 C6 1.524(6)
C5 C10 1.564(6)
C5 H5A 1.0000
C6 C7 1.521(6)
C6 H6A 0.9900
C6 H6B 0.9900
C7 C8 1.328(6)
C7 C14 1.490(6)
C8 C9 1.526(6)
C8 C13 1.543(6)
C9 C11 1.530(7)
C9 C10 1.548(6)
C10 C19 1.537(7)
C11 C12 1.537(6)
C11 H11A 0.9900
C11 H11B 0.9900
C12 C13 1.562(7)
C12 H12A 0.9900
C12 H12B 0.9900
C13 C18 1.537(8)
C13 C17 1.557(6)
C14 C15 1.517(6)
C15 C16 1.523(7)
C15 H15A 0.9900
C15 H15B 0.9900
C16 C17 1.529(7)
C16 H16A 0.9900
C16 H16B 0.9900
C17 C20 1.566(7)
C17 H17A 1.0000
C18 H18A 0.9800
C18 H18B 0.9800
C18 H18C 0.9800
C19 H19A 0.9800
C19 H19B 0.9800
C19 H19C 0.9800
C20 C21 1.510(10)
C20 C22 1.614(12)
C20 H20A 1.0000
C21 H21A 0.9800
C21 H21B 0.9800
C21 H21C 0.9800
C22 C23 1.502(11)
C22 H22A 0.9900
C22 H22B 0.9900
C23 C24 1.526(13)
C23 C24' 1.550(12)
C23 H23A 0.9601
C23 H23B 0.9600
C24 C25 1.508(13)
C24 C28 1.520(13)
C24 H24A 0.9597
C25 C26 1.502(13)
C25 C27 1.523(13)
C25 H25A 1.0000
C26 H26A 0.9800
C26 H26B 0.9800
C26 H26C 0.9800
C27 H27A 0.9800
C27 H27B 0.9800
C27 H27C 0.9800
C28 H28A 0.9800
C28 H28B 0.9800
C28 H28C 0.9800
C24' C25' 1.516(13)
C24' C28' 1.520(13)
C24' H24B 0.9601
C25' C26' 1.508(13)
C25' C27' 1.517(12)
C25' H25B 1.0000
C26' H26D 0.9800
C26' H26E 0.9800
C26' H26F 0.9800
C27' H27D 0.9800
C27' H27E 0.9800
C27' H27F 0.9800
C28' H28D 0.9800
C28' H28E 0.9800
C28' H28F 0.9800
C29 H29B 0.9500
C29 H29C 0.9500

loop_
_geom_hbond_atom_site_label_D
_geom_hbond_atom_site_label_H
_geom_hbond_atom_site_label_A
_geom_hbond_distance_DH
_geom_hbond_distance_HA
_geom_hbond_distance_DA
_geom_hbond_angle_DHA
_geom_hbond_site_symmetry_A
O2 H2A O3 0.84 2.07 2.877(5) 161.2 1_554
O2 H2A O3 0.84 2.07 2.877(5) 161.2 1_554

loop_
_geom_torsion_atom_site_label_1
_geom_torsion_atom_site_label_2
_geom_torsion_atom_site_label_3
_geom_torsion_atom_site_label_4
_geom_torsion
C10 C1 C2 C3 -53.8(6)
C1 C2 C3 O1 178.8(4)
C1 C2 C3 C4 54.8(5)
O1 C3 C4 C29 -4.1(7)
C2 C3 C4 C29 119.8(5)
O1 C3 C4 C5 178.5(4)
C2 C3 C4 C5 -57.6(5)
C29 C4 C5 C6 6.8(7)
C3 C4 C5 C6 -175.9(4)
C29 C4 C5 C10 -120.0(5)
C3 C4 C5 C10 57.4(5)
C4 C5 C6 C7 -165.8(4)
C10 C5 C6 C7 -39.3(5)
C5 C6 C7 C8 10.9(6)
C5 C6 C7 C14 -175.2(4)
C14 C7 C8 C9 -179.7(4)
C6 C7 C8 C9 -6.4(7)
C14 C7 C8 C13 -8.0(7)
C6 C7 C8 C13 165.3(5)
C7 C8 C9 O2 -87.5(5)
C13 C8 C9 O2 99.4(4)
C7 C8 C9 C11 156.1(4)
C13 C8 C9 C11 -17.0(5)
C7 C8 C9 C10 31.0(6)
C13 C8 C9 C10 -142.1(4)
C2 C1 C10 C19 -68.7(5)
C2 C1 C10 C9 167.4(4)
C2 C1 C10 C5 52.2(5)
O2 C9 C10 C1 -54.7(5)
C8 C9 C10 C1 -173.8(4)
C11 C9 C10 C1 67.6(5)
O2 C9 C10 C19 -177.4(4)
C8 C9 C10 C19 63.5(5)
C11 C9 C10 C19 -55.0(5)
O2 C9 C10 C5 63.0(4)
C8 C9 C10 C5 -56.1(5)
C11 C9 C10 C5 -174.6(4)
C6 C5 C10 C1 178.9(4)
C4 C5 C10 C1 -53.2(5)
C6 C5 C10 C19 -60.2(4)
C4 C5 C10 C19 67.7(5)
C6 C5 C10 C9 60.7(4)
C4 C5 C10 C9 -171.5(4)
O2 C9 C11 C12 -79.6(5)
C8 C9 C11 C12 35.7(5)
C10 C9 C11 C12 159.5(4)
C9 C11 C12 C13 -42.3(6)
C7 C8 C13 C18 -66.6(6)
C9 C8 C13 C18 105.8(4)
C7 C8 C13 C17 60.4(7)
C9 C8 C13 C17 -127.2(4)
C7 C8 C13 C12 179.2(5)
C9 C8 C13 C12 -8.4(5)
C11 C12 C13 C18 -81.4(5)
C11 C12 C13 C8 30.8(5)
C11 C12 C13 C17 150.5(5)
C8 C7 C14 O3 137.4(5)
C6 C7 C14 O3 -36.4(7)
C8 C7 C14 C15 -47.1(7)
C6 C7 C14 C15 139.1(4)
O3 C14 C15 C16 -117.1(5)
C7 C14 C15 C16 67.4(6)
C14 C15 C16 C17 -64.9(6)
C15 C16 C17 C13 68.8(6)
C15 C16 C17 C20 -159.4(5)
C18 C13 C17 C16 47.7(6)
C8 C13 C17 C16 -74.5(6)
C12 C13 C17 C16 172.6(5)
C18 C13 C17 C20 -82.2(6)
C8 C13 C17 C20 155.6(5)
C12 C13 C17 C20 42.7(7)
C16 C17 C20 C21 69.9(7)
C13 C17 C20 C21 -159.6(5)
C16 C17 C20 C22 -55.7(7)
C13 C17 C20 C22 74.8(6)
C21 C20 C22 C23 70.9(8)
C17 C20 C22 C23 -164.0(6)
C20 C22 C23 C24 66.5(15)
C20 C22 C23 C24' 85.3(13)
C22 C23 C24 C25 -178.3(13)
C24' C23 C24 C25 110(5)
C22 C23 C24 C28 67(2)
C24' C23 C24 C28 -5(4)
C28 C24 C25 C26 -161(2)
C23 C24 C25 C26 79(2)
C28 C24 C25 C27 74(2)
C23 C24 C25 C27 -47(2)
C22 C23 C24' C25' -162.0(13)
C24 C23 C24' C25' -46(4)
C22 C23 C24' C28' 69(2)
C24 C23 C24' C28' -175(6)
C28' C24' C25' C26' -169(2)
C23 C24' C25' C26' 58(2)
C28' C24' C25' C27' 70(3)
C23 C24' C25' C27' -62(2)

loop_
_platon_squeeze_void_nr
_platon_squeeze_void_average_x
_platon_squeeze_void_average_y
_platon_squeeze_void_average_z
_platon_squeeze_void_volume
_platon_squeeze_void_count_electrons
_platon_squeeze_void_content
1 0.000 0.000 -0.014 272 16 ' '
